data_1502995
loop_
_publ_author_name
'Yao, Weijun'
'Pan, Lianjie'
'Wu, Yihua'
'Ma, Cheng'

_publ_section_title
;
 Asymmetric synthesis of spiro-3,4-dihydropyrans via a domino
 organocatalytic sequence.
;
_journal_issue 10
_journal_name_full 'Organic letters'
_journal_page_first 2422
_journal_page_last 2425
_journal_paper_doi 10.1021/ol1007873
_journal_volume 12
_journal_year 2010
_chemical_absolute_configuration ad
_chemical_formula_moiety 'C18 H18 O5'
_chemical_formula_sum 'C18 H18 O5'
_chemical_formula_weight 314.32
_chemical_name_systematic
; 
 ? 
;
_space_group_IT_number 19
_symmetry_cell_setting orthorhombic
_symmetry_space_group_name_Hall 'P 2ac 2ab'
_symmetry_space_group_name_H-M 'P 21 21 21'
_atom_sites_solution_hydrogens geom
_atom_sites_solution_primary direct
_atom_sites_solution_secondary difmap
_audit_creation_method SHELXL-97
_cell_angle_alpha 90.00
_cell_angle_beta 90.00
_cell_angle_gamma 90.00
_cell_formula_units_Z 4
_cell_length_a 9.3739(1)
_cell_length_b 10.2490(1)
_cell_length_c 16.2713(2)
_cell_measurement_reflns_used 24070
_cell_measurement_temperature 293(2)
_cell_measurement_theta_max 66.8655
_cell_measurement_theta_min 2.7133
_cell_volume 1563.23(3)
_computing_cell_refinement
;
CrysAlisPro, Oxford Diffraction Ltd.,
Version 1.171.33.52 (release 06-11-2009 CrysAlis171 .NET)
(compiled Nov  6 2009,16:24:50)
;
_computing_data_collection
;
CrysAlisPro, Oxford Diffraction Ltd.,
Version 1.171.33.52 (release 06-11-2009 CrysAlis171 .NET)
(compiled Nov  6 2009,16:24:50)
;
_computing_data_reduction
;
CrysAlisPro, Oxford Diffraction Ltd.,
Version 1.171.33.52 (release 06-11-2009 CrysAlis171 .NET)
(compiled Nov  6 2009,16:24:50)
;
_computing_molecular_graphics
;
 OLEX2: a complete structure solution, refinement and analysis program.
 Dolomanov et al., J. Appl. Cryst. (2009). 42, 339-341
;
_computing_publication_material
;
 OLEX2: a complete structure solution, refinement and analysis program.
 Dolomanov et al., J. Appl. Cryst. (2009). 42, 339-341
;
_diffrn_ambient_temperature 293(2)
_diffrn_detector_area_resol_mean 10.3592
_diffrn_measured_fraction_theta_full 0.999
_diffrn_measured_fraction_theta_max 0.999
_diffrn_measurement_device_type 'Xcalibur, Atlas, Gemini ultra'
_diffrn_measurement_method '\w scans'
_diffrn_radiation_monochromator graphite
_diffrn_radiation_source 'fine-focus sealed tube'
_diffrn_radiation_type CuK\a
_diffrn_radiation_wavelength 1.54184
_diffrn_reflns_av_R_equivalents 0.0376
_diffrn_reflns_av_sigmaI/netI 0.0104
_diffrn_reflns_limit_h_max 11
_diffrn_reflns_limit_h_min -10
_diffrn_reflns_limit_k_max 12
_diffrn_reflns_limit_k_min -12
_diffrn_reflns_limit_l_max 19
_diffrn_reflns_limit_l_min -19
_diffrn_reflns_number 43652
_diffrn_reflns_theta_full 66.59
_diffrn_reflns_theta_max 66.59
_diffrn_reflns_theta_min 5.10
_exptl_absorpt_coefficient_mu 0.806
_exptl_absorpt_correction_T_max 0.94
_exptl_absorpt_correction_T_min 0.77
_exptl_absorpt_correction_type multi-scan
_exptl_absorpt_process_details
;
CrysAlisPro, Oxford Diffraction Ltd.,
Version 1.171.33.53 (release 17-11-2009 CrysAlis171 .NET)
(compiled Nov 17 2009,16:58:22)
Empirical absorption correction using spherical harmonics,
 implemented in SCALE3 ABSPACK scaling algorithm.
;
_exptl_crystal_colour colorless
_exptl_crystal_density_diffrn 1.336
_exptl_crystal_density_method 'not measured'
_exptl_crystal_description platenet
_exptl_crystal_F_000 664
_exptl_crystal_size_max 0.46
_exptl_crystal_size_mid 0.32
_exptl_crystal_size_min 0.08
_refine_diff_density_max 0.096
_refine_diff_density_min -0.128
_refine_diff_density_rms 0.030
_refine_ls_abs_structure_details 'Flack (1983), 1158 Friedel pairs'
_refine_ls_abs_structure_Flack 0.01(15)
_refine_ls_extinction_method none
_refine_ls_goodness_of_fit_ref 1.044
_refine_ls_hydrogen_treatment constr
_refine_ls_matrix_type full
_refine_ls_number_parameters 209
_refine_ls_number_reflns 2760
_refine_ls_number_restraints 0
_refine_ls_restrained_S_all 1.044
_refine_ls_R_factor_all 0.0292
_refine_ls_R_factor_gt 0.0278
_refine_ls_shift/su_max 0.000
_refine_ls_shift/su_mean 0.000
_refine_ls_structure_factor_coef Fsqd
_refine_ls_weighting_details 'calc w=1/[\s^2^(Fo^2^)+(0.0450P)^2^+0.1237P] where P=(Fo^2^+2Fc^2^)/3'
_refine_ls_weighting_scheme calc
_refine_ls_wR_factor_gt 0.0715
_refine_ls_wR_factor_ref 0.0725
_reflns_number_gt 2650
_reflns_number_total 2760
_reflns_threshold_expression >2sigma(I)
_cod_data_source_file ol1007873_si_001.cif
_cod_data_source_block 5a
_cod_original_cell_volume 1563.22(3)
_cod_original_sg_symbol_Hall 'P 2ac 2ab '
_cod_original_sg_symbol_H-M 'P 21 21 21''
_cod_database_code 1502995

loop_
_symmetry_equiv_pos_as_xyz
'x, y, z'
'-x+1/2, -y, z+1/2'
'x+1/2, -y+1/2, -z'
'-x, y+1/2, -z+1/2'

loop_
_atom_site_label
_atom_site_type_symbol
_atom_site_fract_x
_atom_site_fract_y
_atom_site_fract_z
_atom_site_U_iso_or_equiv
_atom_site_adp_type
_atom_site_occupancy
_atom_site_symmetry_multiplicity
_atom_site_calc_flag
_atom_site_refinement_flags
O1 O 0.16474(12) 1.09242(11) 0.09465(7) 0.0625(3) Uani 1 1 d .
O2 O 0.10266(11) 0.77847(10) 0.07163(6) 0.0575(3) Uani 1 1 d .
O3 O 0.08946(9) 0.85618(9) 0.19626(6) 0.0452(2) Uani 1 1 d .
O4 O 0.21208(13) 0.86834(13) 0.34347(7) 0.0713(3) Uani 1 1 d .
O5 O 0.07565(13) 1.03883(11) 0.37879(6) 0.0618(3) Uani 1 1 d .
C1 C -0.27093(17) 0.79821(15) 0.19628(11) 0.0594(4) Uani 1 1 d .
H1 H -0.1809 0.7640 0.2068 0.071 Uiso 1 1 calc R
C2 C -0.39032(19) 0.72158(18) 0.20847(13) 0.0737(5) Uani 1 1 d .
H2 H -0.3802 0.6356 0.2257 0.088 Uiso 1 1 calc R
C3 C -0.52456(19) 0.7725(2) 0.19506(12) 0.0747(5) Uani 1 1 d .
H3 H -0.6050 0.7212 0.2037 0.090 Uiso 1 1 calc R
C4 C -0.53879(17) 0.8984(2) 0.16903(11) 0.0754(5) Uani 1 1 d .
H4 H -0.6293 0.9330 0.1605 0.090 Uiso 1 1 calc R
C5 C -0.41964(15) 0.97490(18) 0.15532(9) 0.0593(4) Uani 1 1 d .
H5 H -0.4306 1.0603 0.1371 0.071 Uiso 1 1 calc R
C6 C -0.28367(13) 0.92534(14) 0.16855(7) 0.0425(3) Uani 1 1 d .
C7 C -0.15375(13) 1.01244(12) 0.15547(8) 0.0388(3) Uani 1 1 d .
H7 H -0.1885 1.0995 0.1406 0.047 Uiso 1 1 calc R
C8 C -0.04983(13) 0.96623(12) 0.08559(7) 0.0387(3) Uani 1 1 d .
C9 C -0.12809(15) 0.91873(15) 0.00763(8) 0.0493(3) Uani 1 1 d .
H9B H -0.0603 0.8746 -0.0278 0.059 Uiso 1 1 calc R
H9A H -0.2004 0.8559 0.0234 0.059 Uiso 1 1 calc R
C10 C -0.19826(19) 1.02855(18) -0.04015(10) 0.0650(4) Uani 1 1 d .
H10A H -0.2450 0.9931 -0.0884 0.078 Uiso 1 1 calc R
H10B H -0.2704 1.0697 -0.0062 0.078 Uiso 1 1 calc R
C11 C -0.0894(2) 1.1296(2) -0.06626(11) 0.0774(5) Uani 1 1 d .
H11B H -0.1367 1.1993 -0.0960 0.093 Uiso 1 1 calc R
H11A H -0.0201 1.0897 -0.1028 0.093 Uiso 1 1 calc R
C12 C -0.0137(2) 1.18529(16) 0.00859(12) 0.0707(5) Uani 1 1 d .
H12B H 0.0631 1.2416 -0.0099 0.085 Uiso 1 1 calc R
H12A H -0.0806 1.2386 0.0392 0.085 Uiso 1 1 calc R
C13 C 0.04689(15) 1.08389(13) 0.06494(8) 0.0469(3) Uani 1 1 d .
C14 C 0.05068(13) 0.85921(12) 0.11526(8) 0.0408(3) Uani 1 1 d .
C15 C 0.03816(13) 0.94972(12) 0.25040(8) 0.0404(3) Uani 1 1 d .
C16 C -0.07281(13) 1.02503(12) 0.23425(8) 0.0401(3) Uani 1 1 d .
H16 H -0.1011 1.0871 0.2726 0.048 Uiso 1 1 calc R
C17 C 0.12001(14) 0.94659(14) 0.32825(8) 0.0463(3) Uani 1 1 d .
C18 C 0.1450(2) 1.04681(18) 0.45786(10) 0.0749(5) Uani 1 1 d .
H18B H 0.2415 1.0760 0.4507 0.112 Uiso 1 1 calc R
H18A H 0.1450 0.9623 0.4833 0.112 Uiso 1 1 calc R
H18C H 0.0945 1.1074 0.4922 0.112 Uiso 1 1 calc R

loop_
_atom_site_aniso_label
_atom_site_aniso_U_11
_atom_site_aniso_U_22
_atom_site_aniso_U_33
_atom_site_aniso_U_23
_atom_site_aniso_U_13
_atom_site_aniso_U_12
O1 0.0499(6) 0.0657(6) 0.0718(7) 0.0019(5) 0.0011(5) -0.0162(5)
O2 0.0575(6) 0.0556(6) 0.0594(6) -0.0122(5) 0.0059(5) 0.0166(5)
O3 0.0424(5) 0.0471(5) 0.0461(5) -0.0014(4) -0.0010(4) 0.0103(4)
O4 0.0679(7) 0.0872(8) 0.0588(6) 0.0037(6) -0.0142(6) 0.0208(6)
O5 0.0761(7) 0.0621(6) 0.0473(5) -0.0074(5) -0.0202(5) 0.0062(5)
C1 0.0428(8) 0.0566(9) 0.0788(10) -0.0023(8) 0.0110(7) -0.0026(6)
C2 0.0643(11) 0.0671(10) 0.0896(12) -0.0088(9) 0.0207(9) -0.0204(8)
C3 0.0493(9) 0.1073(15) 0.0674(10) -0.0158(10) 0.0143(8) -0.0299(10)
C4 0.0323(7) 0.1297(18) 0.0642(10) 0.0007(11) 0.0010(6) -0.0036(9)
C5 0.0395(7) 0.0852(11) 0.0531(8) 0.0014(8) 0.0002(6) 0.0067(7)
C6 0.0342(6) 0.0535(7) 0.0398(6) -0.0078(6) 0.0029(5) 0.0014(5)
C7 0.0353(6) 0.0390(6) 0.0421(6) -0.0040(5) 0.0004(5) 0.0052(5)
C8 0.0367(6) 0.0398(6) 0.0396(6) -0.0018(5) 0.0030(5) 0.0013(5)
C9 0.0481(8) 0.0568(8) 0.0430(7) -0.0068(6) -0.0017(5) 0.0015(6)
C10 0.0632(10) 0.0821(11) 0.0498(8) -0.0001(8) -0.0094(7) 0.0132(8)
C11 0.0849(12) 0.0888(12) 0.0584(9) 0.0248(9) 0.0022(9) 0.0177(11)
C12 0.0760(12) 0.0533(8) 0.0827(11) 0.0196(8) 0.0089(9) -0.0017(8)
C13 0.0466(7) 0.0445(7) 0.0495(7) -0.0022(6) 0.0103(6) -0.0021(6)
C14 0.0351(6) 0.0412(6) 0.0460(7) -0.0023(5) 0.0044(5) 0.0003(5)
C15 0.0377(6) 0.0423(6) 0.0414(6) -0.0011(5) 0.0018(5) -0.0024(5)
C16 0.0366(6) 0.0420(6) 0.0417(6) -0.0047(5) 0.0034(5) -0.0006(5)
C17 0.0416(7) 0.0505(7) 0.0467(7) 0.0071(6) -0.0025(5) -0.0041(6)
C18 0.1064(15) 0.0678(10) 0.0505(8) -0.0016(8) -0.0306(9) -0.0071(10)

loop_
_atom_type_symbol
_atom_type_description
_atom_type_scat_dispersion_real
_atom_type_scat_dispersion_imag
_atom_type_scat_source
C C 0.0181 0.0091 'International Tables Vol C Tables 4.2.6.8 and 6.1.1.4'
H H 0.0000 0.0000 'International Tables Vol C Tables 4.2.6.8 and 6.1.1.4'
O O 0.0492 0.0322 'International Tables Vol C Tables 4.2.6.8 and 6.1.1.4'

loop_
_geom_angle_atom_site_label_1
_geom_angle_atom_site_label_2
_geom_angle_atom_site_label_3
_geom_angle
C14 O3 C15 120.26(10)
C17 O5 C18 117.00(13)
C2 C1 C6 120.80(16)
C2 C1 H1 119.6
C6 C1 H1 119.6
C3 C2 C1 120.08(18)
C3 C2 H2 120.0
C1 C2 H2 120.0
C4 C3 C2 119.72(17)
C4 C3 H3 120.1
C2 C3 H3 120.1
C3 C4 C5 120.48(17)
C3 C4 H4 119.8
C5 C4 H4 119.8
C4 C5 C6 120.59(17)
C4 C5 H5 119.7
C6 C5 H5 119.7
C1 C6 C5 118.30(14)
C1 C6 C7 121.85(12)
C5 C6 C7 119.82(13)
C16 C7 C6 109.65(10)
C16 C7 C8 109.39(10)
C6 C7 C8 114.83(10)
C16 C7 H7 107.6
C6 C7 H7 107.6
C8 C7 H7 107.6
C14 C8 C9 109.08(10)
C14 C8 C13 105.53(10)
C9 C8 C13 110.24(10)
C14 C8 C7 111.78(10)
C9 C8 C7 113.28(10)
C13 C8 C7 106.62(10)
C10 C9 C8 113.13(12)
C10 C9 H9B 109.0
C8 C9 H9B 109.0
C10 C9 H9A 109.0
C8 C9 H9A 109.0
H9B C9 H9A 107.8
C11 C10 C9 111.02(14)
C11 C10 H10A 109.4
C9 C10 H10A 109.4
C11 C10 H10B 109.4
C9 C10 H10B 109.4
H10A C10 H10B 108.0
C10 C11 C12 110.28(14)
C10 C11 H11B 109.6
C12 C11 H11B 109.6
C10 C11 H11A 109.6
C12 C11 H11A 109.6
H11B C11 H11A 108.1
C13 C12 C11 113.98(14)
C13 C12 H12B 108.8
C11 C12 H12B 108.8
C13 C12 H12A 108.8
C11 C12 H12A 108.8
H12B C12 H12A 107.7
O1 C13 C12 122.75(13)
O1 C13 C8 120.36(13)
C12 C13 C8 116.88(13)
O2 C14 O3 116.66(12)
O2 C14 C8 124.23(12)
O3 C14 C8 119.07(10)
C16 C15 O3 123.35(12)
C16 C15 C17 126.18(12)
O3 C15 C17 110.39(11)
C15 C16 C7 121.30(11)
C15 C16 H16 119.4
C7 C16 H16 119.4
O4 C17 O5 125.07(13)
O4 C17 C15 124.18(13)
O5 C17 C15 110.73(11)
O5 C18 H18B 109.5
O5 C18 H18A 109.5
H18B C18 H18A 109.5
O5 C18 H18C 109.5
H18B C18 H18C 109.5
H18A C18 H18C 109.5

loop_
_geom_bond_atom_site_label_1
_geom_bond_atom_site_label_2
_geom_bond_distance
O1 C13 1.2091(18)
O2 C14 1.1943(16)
O3 C14 1.3675(16)
O3 C15 1.3880(15)
O4 C17 1.2040(17)
O5 C17 1.3203(18)
O5 C18 1.4436(17)
C1 C2 1.382(2)
C1 C6 1.384(2)
C1 H1 0.9300
C2 C3 1.379(3)
C2 H2 0.9300
C3 C4 1.365(3)
C3 H3 0.9300
C4 C5 1.383(3)
C4 H4 0.9300
C5 C6 1.389(2)
C5 H5 0.9300
C6 C7 1.5249(18)
C7 C16 1.4951(17)
C7 C8 1.5704(17)
C7 H7 0.9800
C8 C14 1.5243(17)
C8 C9 1.5442(18)
C8 C13 1.5456(18)
C9 C10 1.518(2)
C9 H9B 0.9700
C9 H9A 0.9700
C10 C11 1.514(3)
C10 H10A 0.9700
C10 H10B 0.9700
C11 C12 1.521(3)
C11 H11B 0.9700
C11 H11A 0.9700
C12 C13 1.498(2)
C12 H12B 0.9700
C12 H12A 0.9700
C15 C16 1.3217(18)
C15 C17 1.4812(18)
C16 H16 0.9300
C18 H18B 0.9600
C18 H18A 0.9600
C18 H18C 0.9600
